data_7702869
loop_
_publ_author_name
'Muthu, Sebastian'
'Yip, John H. K.'
'Vittal, Jagadese J.'

_publ_section_title
;
 Coordination networks of Ag(i) and N,N&#x2032;-
 bis(3-pyridinecarboxamide)-1,6-hexane: structures and anion exchange
;
_journal_issue 24
_journal_name_full 'J. Chem. Soc., Dalton Trans.'
_journal_page_first 4561
_journal_paper_doi 10.1039/B206680G
_journal_year 2002
_chemical_formula_sum 'C19 H22 Ag F3 N4 O5 S'
_chemical_formula_weight 583.34
_space_group_IT_number 2
_space_group_name_Hall '-P 1'
_space_group_name_H-M_alt 'P -1'
_symmetry_cell_setting triclinic
_symmetry_space_group_name_H-M 'P -1'
_atom_sites_solution_hydrogens geom
_atom_sites_solution_primary direct
_atom_sites_solution_secondary difmap
_audit_creation_method SHELXL-97
_cell_angle_alpha 108.6080(10)
_cell_angle_beta 107.6770(10)
_cell_angle_gamma 93.5970(10)
_cell_formula_units_Z 2
_cell_length_a 9.12890(10)
_cell_length_b 10.0509(2)
_cell_length_c 13.0946(2)
_cell_measurement_reflns_used 4940
_cell_measurement_temperature 223(2)
_cell_measurement_theta_max 25.0
_cell_measurement_theta_min 2.06
_cell_volume 1067.82(3)
_computing_cell_refinement 'Bruker SMART'
_computing_data_collection 'Bruker SMART'
_computing_data_reduction 'Bruker SHELXTL'
_computing_molecular_graphics 'Bruker SHELXTL'
_computing_publication_material 'Bruker SHELXTL'
_computing_structure_refinement 'SHELXL-97 (Sheldrick, 1997)'
_computing_structure_solution 'SHELXS-97 (Sheldrick, 1990)'
_diffrn_ambient_temperature 223(2)
_diffrn_measured_fraction_theta_full 0.948
_diffrn_measured_fraction_theta_max 0.948
_diffrn_radiation_monochromator graphite
_diffrn_radiation_source 'fine-focus sealed tube'
_diffrn_radiation_type MoK\a
_diffrn_radiation_wavelength 0.71073
_diffrn_reflns_av_R_equivalents 0.0165
_diffrn_reflns_av_sigmaI/netI 0.0313
_diffrn_reflns_limit_h_max 11
_diffrn_reflns_limit_h_min -9
_diffrn_reflns_limit_k_max 12
_diffrn_reflns_limit_k_min -12
_diffrn_reflns_limit_l_max 17
_diffrn_reflns_limit_l_min -16
_diffrn_reflns_number 6625
_diffrn_reflns_theta_full 27.50
_diffrn_reflns_theta_max 27.50
_diffrn_reflns_theta_min 2.17
_exptl_absorpt_coefficient_mu 1.109
_exptl_absorpt_correction_T_max 0.9944
_exptl_absorpt_correction_T_min 0.8747
_exptl_absorpt_correction_type 'Sadabs, (Sheldrick 1996)'
_exptl_crystal_colour Colourless
_exptl_crystal_density_diffrn 1.814
_exptl_crystal_density_method 'not measured'
_exptl_crystal_description 'Rectangular Shape, Cut'
_exptl_crystal_F_000 588
_exptl_crystal_size_max 0.40
_exptl_crystal_size_mid 0.24
_exptl_crystal_size_min 0.20
_refine_diff_density_max 0.502
_refine_diff_density_min -0.623
_refine_diff_density_rms 0.083
_refine_ls_extinction_method none
_refine_ls_goodness_of_fit_ref 1.135
_refine_ls_hydrogen_treatment mixed
_refine_ls_matrix_type full
_refine_ls_number_parameters 298
_refine_ls_number_reflns 4649
_refine_ls_number_restraints 6
_refine_ls_restrained_S_all 1.134
_refine_ls_R_factor_all 0.0397
_refine_ls_R_factor_gt 0.0339
_refine_ls_shift/su_max 0.001
_refine_ls_shift/su_mean 0.000
_refine_ls_structure_factor_coef Fsqd
_refine_ls_weighting_details 'calc w=1/[\s^2^(Fo^2^)+(0.0304P)^2^+1.2063P] where P=(Fo^2^+2Fc^2^)/3'
_refine_ls_weighting_scheme calc
_refine_ls_wR_factor_gt 0.0792
_refine_ls_wR_factor_ref 0.0828
_reflns_number_gt 4230
_reflns_number_total 4649
_reflns_threshold_expression >2sigma(I)
_cod_data_source_file b206680g.txt
_cod_data_source_block compound_AgLCF3SO3
_cod_depositor_comments
;
The following automatic conversions were performed:

data item '_symmetry_cell_setting' value 'Triclinic' was changed to
'triclinic' in accordance with the
/home/saulius/struct/COD-crude-data/automatic-downloads/DataCite-retrospective/RSC/depositions/lib/dictionaries/cif_core.dic
dictionary named 'cif_core.dic' version 2.4.2 last updated on
2011-04-26.

Automatic conversion script
Id: cif_fix_values 6909 2019-04-08 15:41:33Z antanas 
;
_cod_original_sg_symbol_H-M P-1
_cod_database_code 7702869

loop_
_symmetry_equiv_pos_as_xyz
'x, y, z'
'-x, -y, -z'

loop_
_atom_site_label
_atom_site_type_symbol
_atom_site_fract_x
_atom_site_fract_y
_atom_site_fract_z
_atom_site_U_iso_or_equiv
_atom_site_adp_type
_atom_site_occupancy
_atom_site_symmetry_multiplicity
_atom_site_calc_flag
_atom_site_refinement_flags
Ag1 Ag 0.52842(3) 0.24976(2) 0.499932(18) 0.02909(8) Uani 1 1 d .
O1 O 0.4481(2) -0.09673(19) 0.84051(17) 0.0265(4) Uani 1 1 d .
O2 O 0.5669(2) 0.5948(2) 0.15781(18) 0.0289(4) Uani 1 1 d .
N1 N 0.5966(3) 0.1344(2) 0.61636(19) 0.0241(5) Uani 1 1 d .
N2 N 0.3731(3) 0.1171(2) 0.85566(19) 0.0212(4) Uani 1 1 d .
H2A H 0.3862 0.1970 0.8443 0.025 Uiso 1 1 calc R
N3 N 0.4301(3) 0.3601(2) 0.38403(19) 0.0230(5) Uani 1 1 d .
N4 N 0.6389(3) 0.3797(2) 0.1404(2) 0.0227(5) Uani 1 1 d .
H4A H 0.6269 0.3007 0.1533 0.027 Uiso 1 1 calc R
C1 C 0.7273(3) 0.0760(3) 0.6249(2) 0.0271(6) Uani 1 1 d .
H1 H 0.7872 0.0873 0.5802 0.032 Uiso 1 1 calc R
C2 C 0.7761(3) 0.0009(3) 0.6967(3) 0.0280(6) Uani 1 1 d .
H2 H 0.8685 -0.0370 0.7016 0.034 Uiso 1 1 calc R
C3 C 0.6879(3) -0.0182(3) 0.7613(2) 0.0240(5) Uani 1 1 d .
H3 H 0.7183 -0.0709 0.8096 0.029 Uiso 1 1 calc R
C4 C 0.5528(3) 0.0417(3) 0.7541(2) 0.0191(5) Uani 1 1 d .
C5 C 0.5111(3) 0.1174(3) 0.6809(2) 0.0206(5) Uani 1 1 d .
H5 H 0.4205 0.1583 0.6760 0.025 Uiso 1 1 calc R
C6 C 0.4524(3) 0.0153(3) 0.8207(2) 0.0186(5) Uani 1 1 d .
C7 C 0.2642(3) 0.0949(3) 0.9130(2) 0.0247(6) Uani 1 1 d .
H7A H 0.3229 0.0932 0.9888 0.030 Uiso 1 1 calc R
H7B H 0.1950 0.0024 0.8682 0.030 Uiso 1 1 calc R
C8 C 0.1669(3) 0.2121(3) 0.9266(2) 0.0241(5) Uani 1 1 d .
H8A H 0.1051 0.2114 0.8507 0.029 Uiso 1 1 calc R
H8B H 0.2362 0.3049 0.9689 0.029 Uiso 1 1 calc R
C9 C 0.0574(3) 0.1914(3) 0.9909(2) 0.0237(5) Uani 1 1 d .
H9A H -0.0049 0.0952 0.9517 0.028 Uiso 1 1 calc R
H9B H 0.1205 0.1989 1.0685 0.028 Uiso 1 1 calc R
C10 C 0.2917(3) 0.4059(3) 0.3708(2) 0.0279(6) Uani 1 1 d .
H10 H 0.2311 0.3874 0.4129 0.034 Uiso 1 1 calc R
C11 C 0.2361(3) 0.4785(3) 0.2979(3) 0.0295(6) Uani 1 1 d .
H11 H 0.1398 0.5096 0.2914 0.035 Uiso 1 1 calc R
C12 C 0.3230(3) 0.5053(3) 0.2346(2) 0.0253(6) Uani 1 1 d .
H12 H 0.2881 0.5565 0.1857 0.030 Uiso 1 1 calc R
C13 C 0.4638(3) 0.4548(3) 0.2445(2) 0.0181(5) Uani 1 1 d .
C14 C 0.5137(3) 0.3844(3) 0.3209(2) 0.0197(5) Uani 1 1 d .
H14 H 0.6097 0.3524 0.3289 0.024 Uiso 1 1 calc R
C15 C 0.5615(3) 0.4829(3) 0.1773(2) 0.0193(5) Uani 1 1 d .
C16 C 0.7434(3) 0.3980(3) 0.0789(3) 0.0267(6) Uani 1 1 d .
H16A H 0.8138 0.4902 0.1215 0.032 Uiso 1 1 calc R
H16B H 0.6817 0.3985 0.0034 0.032 Uiso 1 1 calc R
C17 C 0.8392(3) 0.2796(3) 0.0640(2) 0.0232(5) Uani 1 1 d .
H17A H 0.7689 0.1873 0.0216 0.028 Uiso 1 1 calc R
H17B H 0.9014 0.2793 0.1394 0.028 Uiso 1 1 calc R
C18 C 0.9474(3) 0.2995(3) -0.0007(2) 0.0238(5) Uani 1 1 d .
H18A H 1.0098 0.3958 0.0380 0.029 Uiso 1 1 calc R
H18B H 0.8839 0.2917 -0.0783 0.029 Uiso 1 1 calc R
C19 C 1.0768(3) 0.2851(3) 0.5603(2) 0.0286(6) Uani 1 1 d D
F1 F 1.2034(2) 0.2325(3) 0.54669(19) 0.0531(6) Uani 1 1 d D
F2 F 1.1127(3) 0.4253(2) 0.5922(2) 0.0593(6) Uani 1 1 d D
F3 F 1.0533(2) 0.2578(2) 0.64737(16) 0.0466(5) Uani 1 1 d D
S1 S 0.90788(8) 0.21021(8) 0.42833(6) 0.02699(15) Uani 1 1 d .
O3 O 0.7886(3) 0.2801(3) 0.4627(2) 0.0471(6) Uani 1 1 d .
O4 O 0.8854(3) 0.0605(3) 0.4065(2) 0.0547(7) Uani 1 1 d .
O5 O 0.9558(3) 0.2527(3) 0.34708(19) 0.0431(6) Uani 1 1 d .

loop_
_atom_site_aniso_label
_atom_site_aniso_U_11
_atom_site_aniso_U_22
_atom_site_aniso_U_33
_atom_site_aniso_U_23
_atom_site_aniso_U_13
_atom_site_aniso_U_12
Ag1 0.03979(14) 0.02763(12) 0.02881(12) 0.01635(9) 0.01720(9) 0.00704(9)
O1 0.0345(11) 0.0189(9) 0.0365(11) 0.0163(8) 0.0187(9) 0.0097(8)
O2 0.0382(11) 0.0221(10) 0.0402(11) 0.0199(9) 0.0218(9) 0.0119(8)
N1 0.0308(12) 0.0217(11) 0.0252(11) 0.0111(9) 0.0143(10) 0.0039(9)
N2 0.0243(11) 0.0195(10) 0.0296(12) 0.0148(9) 0.0155(10) 0.0080(8)
N3 0.0262(11) 0.0233(11) 0.0230(11) 0.0096(9) 0.0123(9) 0.0025(9)
N4 0.0287(12) 0.0203(11) 0.0336(12) 0.0174(9) 0.0212(10) 0.0105(9)
C1 0.0246(14) 0.0282(14) 0.0322(15) 0.0088(12) 0.0174(12) 0.0027(11)
C2 0.0189(13) 0.0323(15) 0.0344(15) 0.0107(12) 0.0120(11) 0.0070(11)
C3 0.0227(13) 0.0231(13) 0.0269(14) 0.0106(11) 0.0071(11) 0.0071(10)
C4 0.0214(12) 0.0150(11) 0.0228(12) 0.0069(10) 0.0100(10) 0.0030(9)
C5 0.0238(13) 0.0202(12) 0.0223(12) 0.0089(10) 0.0120(10) 0.0067(10)
C6 0.0179(12) 0.0209(12) 0.0185(12) 0.0081(10) 0.0072(10) 0.0037(9)
C7 0.0284(14) 0.0276(14) 0.0323(14) 0.0184(12) 0.0205(12) 0.0118(11)
C8 0.0269(13) 0.0254(13) 0.0309(14) 0.0172(11) 0.0164(11) 0.0091(11)
C9 0.0284(14) 0.0253(13) 0.0283(14) 0.0157(11) 0.0174(11) 0.0097(11)
C10 0.0222(13) 0.0342(15) 0.0306(14) 0.0099(12) 0.0161(12) 0.0007(11)
C11 0.0189(13) 0.0369(16) 0.0348(16) 0.0120(13) 0.0118(12) 0.0092(11)
C12 0.0229(13) 0.0276(14) 0.0284(14) 0.0114(11) 0.0101(11) 0.0098(11)
C13 0.0198(12) 0.0155(11) 0.0203(12) 0.0061(9) 0.0090(10) 0.0030(9)
C14 0.0203(12) 0.0195(12) 0.0246(13) 0.0101(10) 0.0121(10) 0.0064(9)
C15 0.0209(12) 0.0186(12) 0.0207(12) 0.0084(10) 0.0086(10) 0.0042(9)
C16 0.0320(15) 0.0275(14) 0.0387(16) 0.0211(12) 0.0256(13) 0.0128(11)
C17 0.0278(13) 0.0228(13) 0.0287(13) 0.0149(11) 0.0158(11) 0.0095(10)
C18 0.0270(14) 0.0243(13) 0.0307(14) 0.0153(11) 0.0178(12) 0.0088(10)
C19 0.0269(14) 0.0323(15) 0.0282(15) 0.0115(12) 0.0112(12) 0.0029(11)
F1 0.0244(10) 0.0875(17) 0.0543(13) 0.0310(12) 0.0143(9) 0.0227(10)
F2 0.0669(15) 0.0381(12) 0.0576(14) 0.0141(10) 0.0067(12) -0.0078(10)
F3 0.0431(11) 0.0682(14) 0.0317(10) 0.0256(10) 0.0106(9) 0.0009(10)
S1 0.0211(3) 0.0358(4) 0.0292(4) 0.0166(3) 0.0102(3) 0.0058(3)
O3 0.0272(12) 0.0815(19) 0.0495(14) 0.0344(14) 0.0215(11) 0.0257(12)
O4 0.0654(18) 0.0354(13) 0.0492(15) 0.0145(12) 0.0033(13) -0.0047(12)
O5 0.0362(12) 0.0680(16) 0.0353(12) 0.0272(12) 0.0178(10) 0.0065(11)

loop_
_atom_type_symbol
_atom_type_description
_atom_type_scat_dispersion_real
_atom_type_scat_dispersion_imag
_atom_type_scat_source
C C 0.0033 0.0016 'International Tables Vol C Tables 4.2.6.8 and 6.1.1.4'
H H 0.0000 0.0000 'International Tables Vol C Tables 4.2.6.8 and 6.1.1.4'
N N 0.0061 0.0033 'International Tables Vol C Tables 4.2.6.8 and 6.1.1.4'
O O 0.0106 0.0060 'International Tables Vol C Tables 4.2.6.8 and 6.1.1.4'
F F 0.0171 0.0103 'International Tables Vol C Tables 4.2.6.8 and 6.1.1.4'
S S 0.1246 0.1234 'International Tables Vol C Tables 4.2.6.8 and 6.1.1.4'
Ag Ag -0.8971 1.1015 'International Tables Vol C Tables 4.2.6.8 and 6.1.1.4'

loop_
_geom_angle_atom_site_label_1
_geom_angle_atom_site_label_2
_geom_angle_atom_site_label_3
_geom_angle
_geom_angle_site_symmetry_1
_geom_angle_site_symmetry_3
N1 Ag1 N3 172.61(8) . .
N1 Ag1 O3 98.16(8) . .
N3 Ag1 O3 89.18(8) . .
C5 N1 C1 118.3(2) . .
C5 N1 Ag1 121.87(18) . .
C1 N1 Ag1 119.79(18) . .
C6 N2 C7 120.2(2) . .
C14 N3 C10 117.9(2) . .
C14 N3 Ag1 117.25(17) . .
C10 N3 Ag1 124.82(18) . .
C15 N4 C16 120.8(2) . .
N1 C1 C2 122.5(3) . .
C1 C2 C3 119.2(3) . .
C2 C3 C4 119.2(3) . .
C5 C4 C3 118.7(2) . .
C5 C4 C6 122.0(2) . .
C3 C4 C6 119.2(2) . .
N1 C5 C4 122.1(2) . .
O1 C6 N2 123.7(2) . .
O1 C6 C4 119.4(2) . .
N2 C6 C4 117.0(2) . .
N2 C7 C8 111.2(2) . .
C7 C8 C9 111.0(2) . .
C18 C9 C8 113.5(2) 1_456 .
N3 C10 C11 122.6(2) . .
C10 C11 C12 119.5(3) . .
C11 C12 C13 118.7(3) . .
C14 C13 C12 118.7(2) . .
C14 C13 C15 121.2(2) . .
C12 C13 C15 120.0(2) . .
N3 C14 C13 122.6(2) . .
O2 C15 N4 123.3(2) . .
O2 C15 C13 120.6(2) . .
N4 C15 C13 116.0(2) . .
N4 C16 C17 111.4(2) . .
C16 C17 C18 111.0(2) . .
C17 C18 C9 113.4(2) . 1_654
F2 C19 F3 107.2(2) . .
F2 C19 F1 106.7(3) . .
F3 C19 F1 107.3(2) . .
F2 C19 S1 111.6(2) . .
F3 C19 S1 112.5(2) . .
F1 C19 S1 111.2(2) . .
O4 S1 O5 115.50(17) . .
O4 S1 O3 114.18(18) . .
O5 S1 O3 115.23(15) . .
O4 S1 C19 104.39(15) . .
O5 S1 C19 103.61(14) . .
O3 S1 C19 101.49(15) . .
S1 O3 Ag1 146.27(17) . .

loop_
_geom_bond_atom_site_label_1
_geom_bond_atom_site_label_2
_geom_bond_distance
_geom_bond_site_symmetry_2
Ag1 N1 2.168(2) .
Ag1 N3 2.170(2) .
Ag1 O3 2.584(2) .
O1 C6 1.234(3) .
O2 C15 1.231(3) .
N1 C5 1.352(3) .
N1 C1 1.353(4) .
N2 C6 1.332(3) .
N2 C7 1.461(3) .
N3 C14 1.347(3) .
N3 C10 1.352(4) .
N4 C15 1.336(3) .
N4 C16 1.460(3) .
C1 C2 1.375(4) .
C2 C3 1.377(4) .
C3 C4 1.397(4) .
C4 C5 1.387(3) .
C4 C6 1.509(3) .
C7 C8 1.517(4) .
C8 C9 1.532(3) .
C9 C18 1.526(4) 1_456
C10 C11 1.378(4) .
C11 C12 1.380(4) .
C12 C13 1.396(4) .
C13 C14 1.387(3) .
C13 C15 1.502(3) .
C16 C17 1.519(4) .
C17 C18 1.525(3) .
C18 C9 1.526(4) 1_654
C19 F2 1.324(3) .
C19 F3 1.327(3) .
C19 F1 1.337(3) .
C19 S1 1.827(3) .
S1 O4 1.428(3) .
S1 O5 1.433(2) .
S1 O3 1.440(2) .
